data_2102986
loop_
_publ_author_name
'Wardell, Solange M. S. V.'
'de Souza, Marcus V. N.'
'Wardell, James L.'
'Low, John N.'
'Glidewell, Christopher'

_publ_section_title
;
 Supramolecular structures in <i>N</i>-isonicotinoyl
 arylaldehydehydrazones: multiple hydrogen-bonding modes in series of
 geometric isomers
;
_journal_coeditor_code BM5048
_journal_issue 6
_journal_name_full 'Acta Crystallographica Section B'
_journal_page_first 879
_journal_page_last 895
_journal_paper_doi 10.1107/S0108768107036270
_journal_volume 63
_journal_year 2007
_chemical_formula_moiety 'C15 H15 N3 O2'
_chemical_formula_sum 'C15 H15 N3 O2'
_chemical_formula_weight 269.30
_chemical_name_systematic
;
N-isonicotinoyl 3-ethoxybenzaldehydehydrazone
;
_space_group_IT_number 14
_symmetry_cell_setting monoclinic
_symmetry_space_group_name_Hall '-P 2ybc'
_symmetry_space_group_name_H-M 'P 1 21/c 1'
_atom_sites_solution_hydrogens geom
_atom_sites_solution_primary direct
_atom_sites_solution_secondary difmap
_cell_angle_alpha 90.00
_cell_angle_beta 94.965(4)
_cell_angle_gamma 90.00
_cell_formula_units_Z 4
_cell_length_a 24.2060(17)
_cell_length_b 5.5637(4)
_cell_length_c 9.9571(4)
_cell_measurement_reflns_used 3089
_cell_measurement_temperature 120(2)
_cell_measurement_theta_max 27.92
_cell_measurement_theta_min 3.76
_cell_volume 1335.94(14)
_computing_cell_refinement 'DENZO (Otwinowski & Minor, 1997) & COLLECT'
_computing_data_collection 'COLLECT (Hooft, 1999)'
_computing_data_reduction 'DENZO & COLLECT'
_computing_molecular_graphics 'PLATON (Spek, 2003)'
_computing_publication_material 'SHELXL-97 & PRPKAPPA (Ferguson, 1999)'
_computing_structure_refinement 'OSCAIL and SHELXL-97 (Sheldrick, 1997)'
_computing_structure_solution 'OSCAIL (McArdle, 2003) & SHELXS-97 (Sheldrick, 1997)'
_diffrn_ambient_temperature 120(2)
_diffrn_detector_area_resol_mean 9.091
_diffrn_measured_fraction_theta_full 0.995
_diffrn_measured_fraction_theta_max 0.967
_diffrn_measurement_device_type 'Bruker-Nonius KappaCCD'
_diffrn_measurement_method '\f & \w scans'
_diffrn_radiation_monochromator graphite
_diffrn_radiation_source 'Bruker-Nonius FR591 rotating anode'
_diffrn_radiation_type 'Mo K\a'
_diffrn_radiation_wavelength 0.71073
_diffrn_reflns_av_R_equivalents 0.0769
_diffrn_reflns_av_sigmaI/netI 0.0619
_diffrn_reflns_limit_h_max 31
_diffrn_reflns_limit_h_min -31
_diffrn_reflns_limit_k_max 7
_diffrn_reflns_limit_k_min -7
_diffrn_reflns_limit_l_max 12
_diffrn_reflns_limit_l_min -12
_diffrn_reflns_number 17209
_diffrn_reflns_theta_full 25.00
_diffrn_reflns_theta_max 27.92
_diffrn_reflns_theta_min 3.76
_diffrn_standards_decay_% 0
_diffrn_standards_number 0
_exptl_absorpt_coefficient_mu 0.092
_exptl_absorpt_correction_T_max 0.997
_exptl_absorpt_correction_T_min 0.985
_exptl_absorpt_correction_type multi-scan
_exptl_absorpt_process_details 'SADABS 2.10 (Sheldrick, 2003)'
_exptl_crystal_colour colourless
_exptl_crystal_density_diffrn 1.339
_exptl_crystal_density_method 'not measured'
_exptl_crystal_description block
_exptl_crystal_F_000 568
_exptl_crystal_size_max 0.10
_exptl_crystal_size_mid 0.04
_exptl_crystal_size_min 0.03
_refine_diff_density_max 0.318
_refine_diff_density_min -0.309
_refine_ls_extinction_method none
_refine_ls_goodness_of_fit_ref 1.087
_refine_ls_hydrogen_treatment constr
_refine_ls_matrix_type full
_refine_ls_number_parameters 182
_refine_ls_number_reflns 3089
_refine_ls_number_restraints 0
_refine_ls_restrained_S_all 1.087
_refine_ls_R_factor_all 0.0995
_refine_ls_R_factor_gt 0.0686
_refine_ls_shift/su_max 0.001
_refine_ls_shift/su_mean 0.000
_refine_ls_structure_factor_coef Fsqd
_refine_ls_weighting_details 'w=1/[\s^2^(Fo^2^)+(0.1145P)^2^+0.8070P] where P=(Fo^2^+2Fc^2^)/3'
_refine_ls_weighting_scheme calc
_refine_ls_wR_factor_gt 0.1926
_refine_ls_wR_factor_ref 0.2209
_reflns_number_gt 2245
_reflns_number_total 3089
_reflns_threshold_expression I>2\s(I)
_cod_data_source_file bm5048.cif
_cod_data_source_block XV
_cod_depositor_comments
;
The following automatic conversions were performed:
'_exptl_absorpt_correction_type' value 'Multi-scan' changed to
'multi-scan' according to
'/home/saulius/struct/CIF-dictionaries/cif_core.dic' dictionary named
'cif_core.dic' version 2.4.1 from 2010-06-29.

Automatic conversion script
Id: cif_fix_enum 1527 2010-12-29 10:47:43Z saulius 

The following automatic conversions were performed:

'_exptl_absorpt_correction_type' value 'Multi-scan' changed to
'multi-scan' according to
/home/saulius/struct/CIF-dictionaries/cif_core.dic dictionary named
'cif_core.dic' version 2.4.1 from 2010-06-29.

Automatic conversion script
Id: cif_fix_values 1715 2011-07-08 13:25:40Z adriana 
;
_cod_original_sg_symbol_H-M 'P 21/c'
_cod_database_code 2102986

loop_
_symmetry_equiv_pos_as_xyz
'x, y, z'
'-x, y+1/2, -z+1/2'
'-x, -y, -z'
'x, -y-1/2, z-1/2'

loop_
_atom_site_type_symbol
_atom_site_label
_atom_site_fract_x
_atom_site_fract_y
_atom_site_fract_z
_atom_site_U_iso_or_equiv
_atom_site_adp_type
_atom_site_calc_flag
_atom_site_refinement_flags
_atom_site_occupancy
N N11 0.46930(10) 1.2555(4) 0.5871(2) 0.0316(5) Uani d . 1
C C12 0.46048(11) 1.0481(5) 0.6480(2) 0.0293(6) Uani d . 1
C C13 0.41829(11) 0.8892(5) 0.6054(2) 0.0279(6) Uani d . 1
C C14 0.38363(10) 0.9450(5) 0.4911(2) 0.0258(6) Uani d . 1
C C15 0.39299(11) 1.1596(5) 0.4255(3) 0.0281(6) Uani d . 1
C C16 0.43558(12) 1.3083(5) 0.4780(3) 0.0312(6) Uani d . 1
C C17 0.33847(11) 0.7834(5) 0.4321(2) 0.0261(6) Uani d . 1
O O1 0.32397(8) 0.7854(4) 0.31090(17) 0.0336(5) Uani d . 1
N N17 0.31707(9) 0.6371(4) 0.5221(2) 0.0280(5) Uani d . 1
N N27 0.27501(9) 0.4788(4) 0.4795(2) 0.0272(5) Uani d . 1
C C27 0.26185(11) 0.3332(5) 0.5710(3) 0.0279(6) Uani d . 1
C C21 0.21697(11) 0.1589(5) 0.5475(2) 0.0261(6) Uani d . 1
C C22 0.17571(11) 0.1870(5) 0.4406(2) 0.0271(6) Uani d . 1
C C23 0.13304(10) 0.0221(5) 0.4250(2) 0.0269(6) Uani d . 1
O O23 0.08936(7) 0.0337(3) 0.32784(17) 0.0318(5) Uani d . 1
C C231 0.08654(11) 0.2364(5) 0.2386(3) 0.0315(6) Uani d . 1
C C232 0.03418(12) 0.2120(6) 0.1465(3) 0.0386(7) Uani d . 1
C C24 0.13114(12) -0.1719(5) 0.5139(3) 0.0325(6) Uani d . 1
C C25 0.17197(12) -0.1971(5) 0.6185(3) 0.0321(6) Uani d . 1
C C26 0.21436(11) -0.0312(5) 0.6377(2) 0.0285(6) Uani d . 1
H H12 0.4844 1.0061 0.7250 0.035 Uiso calc R 1
H H13 0.4132 0.7448 0.6537 0.034 Uiso calc R 1
H H15 0.3707 1.2038 0.3462 0.034 Uiso calc R 1
H H16 0.4410 1.4564 0.4336 0.037 Uiso calc R 1
H H17 0.3298 0.6421 0.6076 0.034 Uiso calc R 1
H H27 0.2820 0.3387 0.6572 0.034 Uiso calc R 1
H H22 0.1771 0.3180 0.3798 0.032 Uiso calc R 1
H H23B 0.1193 0.2391 0.1854 0.038 Uiso calc R 1
H H23A 0.0859 0.3877 0.2908 0.038 Uiso calc R 1
H H23C 0.0344 0.0576 0.0992 0.046 Uiso calc R 1
H H23D 0.0321 0.3432 0.0806 0.046 Uiso calc R 1
H H23E 0.0020 0.2193 0.1998 0.046 Uiso calc R 1
H H24 0.1019 -0.2857 0.5023 0.039 Uiso calc R 1
H H25 0.1709 -0.3303 0.6779 0.039 Uiso calc R 1
H H26 0.2415 -0.0467 0.7120 0.034 Uiso calc R 1

loop_
_atom_site_aniso_label
_atom_site_aniso_U_11
_atom_site_aniso_U_22
_atom_site_aniso_U_33
_atom_site_aniso_U_12
_atom_site_aniso_U_13
_atom_site_aniso_U_23
N11 0.0315(13) 0.0344(13) 0.0280(11) -0.0030(10) -0.0012(9) -0.0044(9)
C12 0.0275(14) 0.0358(15) 0.0234(12) 0.0019(11) -0.0041(10) -0.0023(10)
C13 0.0270(14) 0.0283(13) 0.0283(13) 0.0009(11) 0.0008(10) 0.0002(10)
C14 0.0203(13) 0.0311(14) 0.0257(12) 0.0033(10) 0.0001(9) -0.0046(10)
C15 0.0252(14) 0.0323(14) 0.0259(12) 0.0030(11) -0.0032(10) 0.0004(10)
C16 0.0335(15) 0.0309(14) 0.0288(13) 0.0011(12) 0.0006(11) -0.0015(11)
C17 0.0217(13) 0.0299(14) 0.0261(13) 0.0022(11) -0.0011(10) -0.0006(10)
O1 0.0327(11) 0.0428(11) 0.0242(9) -0.0096(9) -0.0041(7) 0.0007(8)
N17 0.0227(11) 0.0318(12) 0.0282(11) -0.0026(9) -0.0049(8) -0.0017(9)
N27 0.0212(11) 0.0313(12) 0.0282(11) -0.0033(9) -0.0031(8) -0.0053(9)
C27 0.0221(13) 0.0313(14) 0.0296(13) 0.0003(11) -0.0018(10) -0.0011(10)
C21 0.0206(13) 0.0271(13) 0.0303(13) 0.0024(10) 0.0003(10) -0.0016(10)
C22 0.0257(14) 0.0280(13) 0.0271(13) 0.0008(11) 0.0002(10) 0.0007(10)
C23 0.0226(13) 0.0333(14) 0.0242(12) 0.0000(11) -0.0005(9) -0.0029(10)
O23 0.0263(10) 0.0393(11) 0.0285(10) -0.0069(8) -0.0042(7) 0.0004(8)
C231 0.0255(14) 0.0369(15) 0.0314(14) 0.0012(12) -0.0019(10) 0.0012(11)
C232 0.0286(15) 0.0482(18) 0.0375(16) 0.0035(13) -0.0060(12) -0.0006(13)
C24 0.0340(16) 0.0272(14) 0.0364(14) -0.0052(12) 0.0029(11) -0.0023(11)
C25 0.0329(15) 0.0265(13) 0.0367(14) 0.0030(11) 0.0015(11) 0.0023(11)
C26 0.0272(14) 0.0298(14) 0.0278(13) 0.0032(11) -0.0020(10) 0.0009(10)

loop_
_atom_type_symbol
_atom_type_description
_atom_type_scat_dispersion_real
_atom_type_scat_dispersion_imag
_atom_type_scat_source
C C 0.0033 0.0016 'International Tables Vol C Tables 4.2.6.8 and 6.1.1.4'
H H 0.0000 0.0000 'International Tables Vol C Tables 4.2.6.8 and 6.1.1.4'
N N 0.0061 0.0033 'International Tables Vol C Tables 4.2.6.8 and 6.1.1.4'
O O 0.0106 0.0060 'International Tables Vol C Tables 4.2.6.8 and 6.1.1.4'

loop_
_geom_angle_atom_site_label_1
_geom_angle_atom_site_label_2
_geom_angle_atom_site_label_3
_geom_angle
_geom_angle_publ_flag
C12 N11 C16 116.8(2) no
N11 C12 C13 123.8(2) no
N11 C12 H12 118.1 no
C13 C12 H12 118.1 no
C12 C13 C14 118.9(2) no
C12 C13 H13 120.5 no
C14 C13 H13 120.5 no
C15 C14 C13 117.8(2) no
C15 C14 C17 118.4(2) no
C13 C14 C17 123.8(2) no
C16 C15 C14 118.7(2) no
C16 C15 H15 120.6 no
C14 C15 H15 120.6 no
N11 C16 C15 123.9(3) no
N11 C16 H16 118.0 no
C15 C16 H16 118.0 no
O1 C17 N17 124.5(2) no
O1 C17 C14 121.2(2) no
N17 C17 C14 114.3(2) no
C17 N17 N27 119.7(2) no
C17 N17 H17 120.2 no
N27 N17 H17 120.2 no
C27 N27 N17 113.9(2) no
N27 C27 C21 122.2(2) no
N27 C27 H27 118.9 no
C21 C27 H27 118.9 no
C26 C21 C22 120.3(2) no
C26 C21 C27 118.4(2) no
C22 C21 C27 121.2(2) no
C23 C22 C21 119.2(2) no
C23 C22 H22 120.4 no
C21 C22 H22 120.4 no
O23 C23 C22 124.9(2) no
O23 C23 C24 114.7(2) no
C22 C23 C24 120.4(2) no
C23 O23 C231 117.8(2) no
O23 C231 C232 107.4(2) no
O23 C231 H23B 110.2 no
C232 C231 H23B 110.2 no
O23 C231 H23A 110.2 no
C232 C231 H23A 110.2 no
H23B C231 H23A 108.5 no
C231 C232 H23C 109.5 no
C231 C232 H23D 109.5 no
H23C C232 H23D 109.5 no
C231 C232 H23E 109.5 no
H23C C232 H23E 109.5 no
H23D C232 H23E 109.5 no
C25 C24 C23 119.7(3) no
C25 C24 H24 120.1 no
C23 C24 H24 120.1 no
C24 C25 C26 120.8(3) no
C24 C25 H25 119.6 no
C26 C25 H25 119.6 no
C25 C26 C21 119.5(2) no
C25 C26 H26 120.2 no
C21 C26 H26 120.2 no

loop_
_geom_bond_atom_site_label_1
_geom_bond_atom_site_label_2
_geom_bond_distance
_geom_bond_publ_flag
N11 C12 1.329(4) no
N11 C16 1.334(3) no
C12 C13 1.389(4) no
C12 H12 0.95 no
C13 C14 1.390(3) no
C13 H13 0.95 no
C14 C15 1.389(4) no
C14 C17 1.496(4) no
C15 C16 1.388(4) no
C15 H15 0.95 no
C16 H16 0.95 no
C17 O1 1.227(3) no
C17 N17 1.347(3) no
N17 N27 1.385(3) no
N17 H17 0.88 no
N27 C27 1.280(3) no
C27 C21 1.460(4) no
C27 H27 0.95 no
C21 C26 1.393(4) no
C21 C22 1.403(3) no
C22 C23 1.380(4) no
C22 H22 0.95 no
C23 O23 1.371(3) no
C23 C24 1.399(4) no
O23 C231 1.434(3) no
C231 C232 1.505(4) no
C231 H23B 0.99 no
C231 H23A 0.99 no
C232 H23C 0.98 no
C232 H23D 0.98 no
C232 H23E 0.98 no
C24 C25 1.379(4) no
C24 H24 0.95 no
C25 C26 1.381(4) no
C25 H25 0.95 no
C26 H26 0.95 no

loop_
_geom_hbond_atom_site_label_D
_geom_hbond_atom_site_label_H
_geom_hbond_atom_site_label_A
_geom_hbond_site_symmetry_A
_geom_hbond_distance_DH
_geom_hbond_distance_HA
_geom_hbond_distance_DA
_geom_hbond_angle_DHA
_geom_hbond_publ_flag
N17 H17 O1 4_576 0.88 2.08 2.898(3) 154 no
C12 H12 N11 2_646 0.95 2.52 3.424(3) 160 no

loop_
_geom_torsion_atom_site_label_1
_geom_torsion_atom_site_label_2
_geom_torsion_atom_site_label_3
_geom_torsion_atom_site_label_4
_geom_torsion
_geom_torsion_publ_flag
C16 N11 C12 C13 -1.0(4) no
N11 C12 C13 C14 1.4(4) no
C12 C13 C14 C15 -0.4(4) no
C12 C13 C14 C17 177.2(2) no
C13 C14 C15 C16 -1.0(4) no
C17 C14 C15 C16 -178.7(2) no
C12 N11 C16 C15 -0.5(4) no
C14 C15 C16 N11 1.5(4) no
C15 C14 C17 O1 26.8(4) no
C13 C14 C17 O1 -150.8(3) no
C15 C14 C17 N17 -154.6(2) no
C13 C14 C17 N17 27.8(4) no
O1 C17 N17 N27 -1.3(4) no
C14 C17 N17 N27 -179.9(2) no
C17 N17 N27 C27 173.5(2) no
N17 N27 C27 C21 177.5(2) no
N27 C27 C21 C26 163.7(3) no
N27 C27 C21 C22 -19.4(4) no
C26 C21 C22 C23 -0.9(4) no
C27 C21 C22 C23 -177.8(2) no
C21 C22 C23 O23 177.7(2) no
C21 C22 C23 C24 -0.5(4) no
C22 C23 O23 C231 -2.4(4) no
C24 C23 O23 C231 176.0(2) no
C23 O23 C231 C232 -177.7(2) no
O23 C23 C24 C25 -177.9(2) no
C22 C23 C24 C25 0.5(4) no
C23 C24 C25 C26 0.9(4) no
C24 C25 C26 C21 -2.4(4) no
C22 C21 C26 C25 2.4(4) no
C27 C21 C26 C25 179.3(2) no

loop_
_cod_related_entry_id
_cod_related_entry_database
_cod_related_entry_code
1 ChemSpider 12925679
